data_4083971
loop_
_publ_author_name
'Henning, Jens'
'Eichele, Klaus'
'Fink, Reinhold F.'
'Wesemann, Lars'

_publ_section_title
;
 Structural and Spectroscopic Characterization of Tin--Tin Double Bonds in
 Cyclic Distannenes
;
_journal_issue 14
_journal_name_full Organometallics
_journal_page_first 3904
_journal_paper_doi 10.1021/om500645b
_journal_volume 33
_journal_year 2014
_chemical_formula_moiety 'C82 H104 Sn2, C6 H18 O Si2'
_chemical_formula_sum 'C88 H122 O Si2 Sn2'
_chemical_formula_weight 1489.42
_chemical_name_systematic
; 
 ? 
;
_space_group_crystal_system triclinic
_space_group_IT_number 2
_space_group_name_Hall '-P 1'
_space_group_name_H-M_alt 'P -1'
_symmetry_space_group_name_Hall '-P 1'
_symmetry_space_group_name_H-M 'P -1'
_atom_sites_solution_hydrogens geom
_atom_sites_solution_primary direct
_atom_sites_solution_secondary difmap
_audit_creation_method SHELXL-97
_cell_angle_alpha 77.9082(7)
_cell_angle_beta 85.5830(7)
_cell_angle_gamma 76.5304(8)
_cell_formula_units_Z 2
_cell_length_a 13.3504(4)
_cell_length_b 17.0668(5)
_cell_length_c 18.9247(5)
_cell_measurement_reflns_used 385
_cell_measurement_temperature 100(2)
_cell_measurement_theta_max 25.4061
_cell_measurement_theta_min 2.5217
_cell_volume 4098.5(2)
_computing_cell_refinement 'Bruker SAINT'
_computing_data_collection 'Bruker APEX2'
_computing_data_reduction 'Bruker SAINT'
_computing_molecular_graphics 'Bruker SHELXTL'
_computing_publication_material 'Bruker SHELXTL'
_computing_structure_refinement 'SHELXL-97 (Sheldrick, 2008)'
_computing_structure_solution 'SHELXS-97 (Sheldrick, 2008)'
_diffrn_ambient_temperature 100(2)
_diffrn_measured_fraction_theta_full 1.000
_diffrn_measured_fraction_theta_max 1.000
_diffrn_measurement_device_type 'Bruker APEX-II CCD Duo'
_diffrn_measurement_method '\f and \w scans'
_diffrn_radiation_monochromator 'Bruker Triump'
_diffrn_radiation_source microsource
_diffrn_radiation_type MoK\a
_diffrn_radiation_wavelength 0.71073
_diffrn_reflns_av_R_equivalents 0.0486
_diffrn_reflns_av_sigmaI/netI 0.0494
_diffrn_reflns_limit_h_max 16
_diffrn_reflns_limit_h_min -16
_diffrn_reflns_limit_k_max 21
_diffrn_reflns_limit_k_min -21
_diffrn_reflns_limit_l_max 23
_diffrn_reflns_limit_l_min -23
_diffrn_reflns_number 64887
_diffrn_reflns_theta_full 26.37
_diffrn_reflns_theta_max 26.37
_diffrn_reflns_theta_min 1.25
_exptl_absorpt_coefficient_mu 0.681
_exptl_absorpt_correction_T_max 0.97
_exptl_absorpt_correction_T_min 0.91
_exptl_absorpt_correction_type numerical
_exptl_absorpt_process_details 'SADABS V2012/1 (Bruker AXS Inc.)'
_exptl_crystal_colour purple-orange
_exptl_crystal_density_diffrn 1.207
_exptl_crystal_density_method 'not measured'
_exptl_crystal_description block
_exptl_crystal_F_000 1572
_exptl_crystal_size_max 0.12
_exptl_crystal_size_mid 0.08
_exptl_crystal_size_min 0.05
_refine_diff_density_max 0.734
_refine_diff_density_min -0.612
_refine_diff_density_rms 0.080
_refine_ls_extinction_method none
_refine_ls_goodness_of_fit_ref 1.009
_refine_ls_hydrogen_treatment constr
_refine_ls_matrix_type full
_refine_ls_number_parameters 882
_refine_ls_number_reflns 16758
_refine_ls_number_restraints 3
_refine_ls_restrained_S_all 1.009
_refine_ls_R_factor_all 0.0548
_refine_ls_R_factor_gt 0.0335
_refine_ls_shift/su_max 0.001
_refine_ls_shift/su_mean 0.000
_refine_ls_structure_factor_coef Fsqd
_refine_ls_weighting_details 'calc w=1/[\s^2^(Fo^2^)+(0.0312P)^2^+2.6618P] where P=(Fo^2^+2Fc^2^)/3'
_refine_ls_weighting_scheme calc
_refine_ls_wR_factor_gt 0.0690
_refine_ls_wR_factor_ref 0.0759
_reflns_number_gt 12999
_reflns_number_total 16758
_reflns_threshold_expression >2sigma(I)
_cod_data_source_file om500645b_si_002.cif
_cod_data_source_block distannene4
_cod_depositor_comments 'Adding full bibliography for 4083969--4083976.cif.'
_cod_database_code 4083971

loop_
_symmetry_equiv_pos_as_xyz
'x, y, z'
'-x, -y, -z'

loop_
_atom_site_label
_atom_site_type_symbol
_atom_site_fract_x
_atom_site_fract_y
_atom_site_fract_z
_atom_site_U_iso_or_equiv
_atom_site_adp_type
_atom_site_occupancy
_atom_site_symmetry_multiplicity
_atom_site_calc_flag
_atom_site_refinement_flags
_atom_site_disorder_assembly
_atom_site_disorder_group
Sn1 Sn 0.190318(13) 0.266495(11) 0.301156(9) 0.01339(5) Uani 1 1 d . . .
O1 O 0.13631(17) 0.10530(12) -0.06540(11) 0.0307(5) Uani 1 1 d . . .
Si1 Si 0.21009(7) 0.07632(5) -0.13224(5) 0.0279(2) Uani 1 1 d . . .
C1 C 0.09066(19) 0.32088(15) 0.20905(14) 0.0133(5) Uani 1 1 d . . .
Sn2 Sn 0.326217(13) 0.357121(11) 0.226799(9) 0.01344(5) Uani 1 1 d . . .
Si2 Si 0.02930(7) 0.16074(5) -0.03785(5) 0.02668(19) Uani 1 1 d . . .
C2 C -0.0091(2) 0.31069(16) 0.21267(14) 0.0165(6) Uani 1 1 d . . .
H2 H -0.0371 0.2882 0.2580 0.020 Uiso 1 1 calc R . .
C3 C -0.0709(2) 0.33232(16) 0.15179(15) 0.0184(6) Uani 1 1 d . . .
H3 H -0.1389 0.3234 0.1561 0.022 Uiso 1 1 calc R . .
C4 C -0.0331(2) 0.36605(16) 0.08657(15) 0.0175(6) Uani 1 1 d . . .
H4 H -0.0748 0.3798 0.0454 0.021 Uiso 1 1 calc R . .
C5 C 0.0672(2) 0.38095(15) 0.07926(14) 0.0144(5) Uani 1 1 d . . .
C6 C 0.1057(2) 0.41955(16) 0.01233(14) 0.0172(6) Uani 1 1 d . . .
H6 H 0.0631 0.4358 -0.0285 0.021 Uiso 1 1 calc R . .
C7 C 0.2024(2) 0.43363(16) 0.00563(14) 0.0183(6) Uani 1 1 d . . .
H7 H 0.2269 0.4597 -0.0396 0.022 Uiso 1 1 calc R . .
C8 C 0.2662(2) 0.40955(16) 0.06581(14) 0.0163(6) Uani 1 1 d . . .
H8 H 0.3338 0.4194 0.0602 0.020 Uiso 1 1 calc R . .
C9 C 0.2336(2) 0.37213(15) 0.13255(14) 0.0147(5) Uani 1 1 d . . .
C10 C 0.13209(19) 0.35719(15) 0.14062(13) 0.0126(5) Uani 1 1 d . . .
C11 C 0.07360(19) 0.28695(15) 0.38701(13) 0.0113(5) Uani 1 1 d . . .
C12 C 0.01584(19) 0.36481(15) 0.39625(13) 0.0115(5) Uani 1 1 d . . .
C13 C -0.0727(2) 0.36864(16) 0.44110(14) 0.0151(6) Uani 1 1 d . . .
H13 H -0.1130 0.4208 0.4468 0.018 Uiso 1 1 calc R . .
C14 C -0.1032(2) 0.29829(16) 0.47731(14) 0.0168(6) Uani 1 1 d . . .
H14 H -0.1653 0.3024 0.5058 0.020 Uiso 1 1 calc R . .
C15 C -0.0428(2) 0.22192(16) 0.47185(14) 0.0163(6) Uani 1 1 d . . .
H15 H -0.0617 0.1736 0.4985 0.020 Uiso 1 1 calc R . .
C16 C 0.0460(2) 0.21570(15) 0.42733(13) 0.0129(5) Uani 1 1 d . . .
C17 C 0.05008(19) 0.44391(15) 0.36825(13) 0.0128(5) Uani 1 1 d . . .
C18 C -0.00626(19) 0.50711(15) 0.31633(13) 0.0129(5) Uani 1 1 d . . .
C19 C 0.0196(2) 0.58370(16) 0.30090(14) 0.0151(5) Uani 1 1 d . . .
H19 H -0.0181 0.6261 0.2656 0.018 Uiso 1 1 calc R . .
C21 C 0.1548(2) 0.53623(16) 0.38462(14) 0.0159(6) Uani 1 1 d . . .
H21 H 0.2105 0.5461 0.4073 0.019 Uiso 1 1 calc R . .
C20 C 0.0981(2) 0.60028(16) 0.33497(14) 0.0154(6) Uani 1 1 d . . .
C22 C 0.1331(2) 0.45844(16) 0.40224(13) 0.0143(5) Uani 1 1 d . . .
C23 C -0.0954(2) 0.49535(16) 0.27722(14) 0.0166(6) Uani 1 1 d . . .
H23 H -0.0955 0.4354 0.2880 0.020 Uiso 1 1 calc R . .
C24 C -0.1994(2) 0.54177(17) 0.30295(15) 0.0218(6) Uani 1 1 d . . .
H24A H -0.2002 0.6006 0.2946 0.033 Uiso 1 1 calc R . .
H24B H -0.2100 0.5212 0.3547 0.033 Uiso 1 1 calc R . .
H24C H -0.2546 0.5334 0.2761 0.033 Uiso 1 1 calc R . .
C25 C -0.0839(2) 0.52268(17) 0.19506(14) 0.0222(6) Uani 1 1 d . . .
H25A H -0.1379 0.5083 0.1714 0.033 Uiso 1 1 calc R . .
H25B H -0.0162 0.4949 0.1784 0.033 Uiso 1 1 calc R . .
H25C H -0.0902 0.5823 0.1829 0.033 Uiso 1 1 calc R . .
C29 C 0.1955(2) 0.39240(16) 0.45985(14) 0.0160(6) Uani 1 1 d . . .
H29 H 0.2054 0.3387 0.4440 0.019 Uiso 1 1 calc R . .
C28 C 0.1803(2) 0.69832(19) 0.24530(16) 0.0293(7) Uani 1 1 d . . .
H28A H 0.1330 0.7012 0.2073 0.044 Uiso 1 1 calc R . .
H28B H 0.2402 0.6528 0.2435 0.044 Uiso 1 1 calc R . .
H28C H 0.2032 0.7501 0.2379 0.044 Uiso 1 1 calc R . .
C27 C 0.0319(2) 0.75359(17) 0.32399(18) 0.0289(7) Uani 1 1 d . . .
H27A H 0.0536 0.8059 0.3155 0.043 Uiso 1 1 calc R . .
H27B H -0.0003 0.7437 0.3724 0.043 Uiso 1 1 calc R . .
H27C H -0.0177 0.7558 0.2877 0.043 Uiso 1 1 calc R . .
C26 C 0.1255(2) 0.68422(16) 0.31842(15) 0.0189(6) Uani 1 1 d . . .
H26 H 0.1748 0.6842 0.3556 0.023 Uiso 1 1 calc R . .
C30 C 0.1369(2) 0.38454(17) 0.53297(14) 0.0224(6) Uani 1 1 d . . .
H30A H 0.1242 0.4368 0.5495 0.034 Uiso 1 1 calc R . .
H30B H 0.1780 0.3411 0.5684 0.034 Uiso 1 1 calc R . .
H30C H 0.0709 0.3707 0.5277 0.034 Uiso 1 1 calc R . .
C31 C 0.3029(2) 0.40641(18) 0.46871(16) 0.0255(7) Uani 1 1 d . . .
H31A H 0.3368 0.4177 0.4211 0.038 Uiso 1 1 calc R . .
H31B H 0.3442 0.3572 0.4984 0.038 Uiso 1 1 calc R . .
H31C H 0.2963 0.4534 0.4923 0.038 Uiso 1 1 calc R . .
C32 C 0.1133(2) 0.13149(15) 0.42855(13) 0.0140(5) Uani 1 1 d . . .
C33 C 0.1928(2) 0.10157(16) 0.47892(14) 0.0155(6) Uani 1 1 d . . .
C34 C 0.2506(2) 0.02120(16) 0.48312(14) 0.0185(6) Uani 1 1 d . . .
H34 H 0.3042 0.0009 0.5169 0.022 Uiso 1 1 calc R . .
C35 C 0.2324(2) -0.03029(16) 0.43951(14) 0.0177(6) Uani 1 1 d . . .
C36 C 0.1544(2) 0.00076(16) 0.39036(14) 0.0193(6) Uani 1 1 d . . .
H36 H 0.1415 -0.0333 0.3599 0.023 Uiso 1 1 calc R . .
C37 C 0.0943(2) 0.08043(16) 0.38405(14) 0.0172(6) Uani 1 1 d . . .
C38 C 0.2151(2) 0.15339(16) 0.53009(14) 0.0193(6) Uani 1 1 d . . .
H38 H 0.1665 0.2083 0.5186 0.023 Uiso 1 1 calc R . .
C39 C 0.1945(3) 0.11639(18) 0.60846(15) 0.0332(8) Uani 1 1 d . . .
H39A H 0.1233 0.1096 0.6147 0.050 Uiso 1 1 calc R . .
H39B H 0.2051 0.1530 0.6394 0.050 Uiso 1 1 calc R . .
H39C H 0.2418 0.0627 0.6219 0.050 Uiso 1 1 calc R . .
C40 C 0.3234(2) 0.1678(2) 0.51873(19) 0.0341(8) Uani 1 1 d . . .
H40A H 0.3330 0.1957 0.4687 0.051 Uiso 1 1 calc R . .
H40B H 0.3733 0.1150 0.5284 0.051 Uiso 1 1 calc R . .
H40C H 0.3340 0.2022 0.5517 0.051 Uiso 1 1 calc R . .
C41 C 0.2950(2) -0.11905(16) 0.44936(15) 0.0198(6) Uani 1 1 d . . .
H41 H 0.2835 -0.1462 0.5006 0.024 Uiso 1 1 calc R . .
C42 C 0.4102(2) -0.12200(17) 0.43834(16) 0.0245(7) Uani 1 1 d . . .
H42A H 0.4489 -0.1790 0.4513 0.037 Uiso 1 1 calc R . .
H42B H 0.4305 -0.0890 0.4691 0.037 Uiso 1 1 calc R . .
H42C H 0.4252 -0.0998 0.3876 0.037 Uiso 1 1 calc R . .
C43 C 0.2628(2) -0.16944(17) 0.40112(16) 0.0255(7) Uani 1 1 d . . .
H43A H 0.2761 -0.1460 0.3503 0.038 Uiso 1 1 calc R . .
H43B H 0.1891 -0.1684 0.4091 0.038 Uiso 1 1 calc R . .
H43C H 0.3024 -0.2263 0.4128 0.038 Uiso 1 1 calc R . .
C44 C 0.0052(2) 0.10823(18) 0.33296(16) 0.0257(7) Uani 1 1 d . . .
H44 H -0.0204 0.1688 0.3292 0.031 Uiso 1 1 calc R . .
C45 C -0.0829(3) 0.0675(2) 0.3641(2) 0.0499(10) Uani 1 1 d . . .
H45A H -0.1404 0.0865 0.3310 0.075 Uiso 1 1 calc R . .
H45B H -0.1057 0.0820 0.4111 0.075 Uiso 1 1 calc R . .
H45C H -0.0593 0.0077 0.3703 0.075 Uiso 1 1 calc R . .
C46 C 0.0370(3) 0.0930(2) 0.25658(17) 0.0384(9) Uani 1 1 d . . .
H46A H -0.0213 0.1173 0.2246 0.058 Uiso 1 1 calc R . .
H46B H 0.0573 0.0337 0.2579 0.058 Uiso 1 1 calc R . .
H46C H 0.0952 0.1183 0.2384 0.058 Uiso 1 1 calc R . .
C47 C 0.47934(19) 0.31880(15) 0.17804(13) 0.0115(5) Uani 1 1 d . . .
C48 C 0.54376(19) 0.37449(15) 0.17234(13) 0.0116(5) Uani 1 1 d . . .
C49 C 0.63651(19) 0.36310(15) 0.13298(13) 0.0135(5) Uani 1 1 d . . .
H49 H 0.6785 0.4020 0.1280 0.016 Uiso 1 1 calc R . .
C50 C 0.6678(2) 0.29501(16) 0.10089(13) 0.0154(6) Uani 1 1 d . . .
H50 H 0.7303 0.2879 0.0730 0.018 Uiso 1 1 calc R . .
C51 C 0.6078(2) 0.23765(16) 0.10964(13) 0.0148(6) Uani 1 1 d . . .
H51 H 0.6314 0.1900 0.0893 0.018 Uiso 1 1 calc R . .
C52 C 0.5130(2) 0.24792(15) 0.14785(13) 0.0124(5) Uani 1 1 d . . .
C53 C 0.51927(19) 0.44227(15) 0.21521(13) 0.0117(5) Uani 1 1 d . . .
C54 C 0.46943(19) 0.52285(15) 0.18484(13) 0.0127(5) Uani 1 1 d . . .
C55 C 0.4525(2) 0.58242(16) 0.22718(14) 0.0153(6) Uani 1 1 d . . .
H55 H 0.4196 0.6372 0.2064 0.018 Uiso 1 1 calc R . .
C56 C 0.4820(2) 0.56498(16) 0.29863(14) 0.0148(5) Uani 1 1 d . . .
C57 C 0.5316(2) 0.48476(16) 0.32759(14) 0.0160(6) Uani 1 1 d . . .
H57 H 0.5523 0.4716 0.3764 0.019 Uiso 1 1 calc R . .
C58 C 0.55184(19) 0.42301(15) 0.28699(13) 0.0134(5) Uani 1 1 d . . .
C59 C 0.4355(2) 0.54571(16) 0.10666(14) 0.0164(6) Uani 1 1 d . . .
H59 H 0.4403 0.4934 0.0894 0.020 Uiso 1 1 calc R . .
C60 C 0.3239(2) 0.59463(18) 0.09860(15) 0.0232(6) Uani 1 1 d . . .
H60A H 0.3031 0.6011 0.0488 0.035 Uiso 1 1 calc R . .
H60B H 0.3183 0.6489 0.1101 0.035 Uiso 1 1 calc R . .
H60C H 0.2788 0.5652 0.1318 0.035 Uiso 1 1 calc R . .
C61 C 0.5087(2) 0.59233(19) 0.05912(15) 0.0270(7) Uani 1 1 d . . .
H61A H 0.4874 0.6052 0.0088 0.040 Uiso 1 1 calc R . .
H61B H 0.5789 0.5583 0.0625 0.040 Uiso 1 1 calc R . .
H61C H 0.5069 0.6435 0.0755 0.040 Uiso 1 1 calc R . .
C62 C 0.4626(2) 0.63332(16) 0.34141(14) 0.0186(6) Uani 1 1 d . . .
H62 H 0.3986 0.6738 0.3227 0.022 Uiso 1 1 calc R . .
C63 C 0.4442(2) 0.60390(18) 0.42253(15) 0.0275(7) Uani 1 1 d . . .
H63A H 0.3881 0.5746 0.4300 0.041 Uiso 1 1 calc R . .
H63B H 0.4256 0.6514 0.4462 0.041 Uiso 1 1 calc R . .
H63C H 0.5072 0.5669 0.4433 0.041 Uiso 1 1 calc R . .
C64 C 0.5500(3) 0.67875(18) 0.32891(17) 0.0307(7) Uani 1 1 d . . .
H64A H 0.5609 0.6975 0.2769 0.046 Uiso 1 1 calc R . .
H64B H 0.6132 0.6417 0.3493 0.046 Uiso 1 1 calc R . .
H64C H 0.5320 0.7263 0.3525 0.046 Uiso 1 1 calc R . .
C65 C 0.6109(2) 0.33693(16) 0.32052(14) 0.0158(6) Uani 1 1 d . . .
H65 H 0.6097 0.3003 0.2859 0.019 Uiso 1 1 calc R . .
C66 C 0.7236(2) 0.33669(19) 0.3300(2) 0.0372(8) Uani 1 1 d . . .
H66A H 0.7538 0.3592 0.2836 0.056 Uiso 1 1 calc R . .
H66B H 0.7617 0.2802 0.3474 0.056 Uiso 1 1 calc R . .
H66C H 0.7276 0.3704 0.3653 0.056 Uiso 1 1 calc R . .
C67 C 0.5610(3) 0.30164(18) 0.39182(16) 0.0325(8) Uani 1 1 d . . .
H67A H 0.4896 0.3009 0.3838 0.049 Uiso 1 1 calc R . .
H67B H 0.5620 0.3359 0.4272 0.049 Uiso 1 1 calc R . .
H67C H 0.5995 0.2455 0.4101 0.049 Uiso 1 1 calc R . .
C68 C 0.4587(2) 0.17835(15) 0.16067(14) 0.0144(5) Uani 1 1 d . A .
C69 C 0.4624(2) 0.12615(16) 0.23001(14) 0.0167(6) Uani 1 1 d . . .
C70 C 0.4197(2) 0.05820(17) 0.23982(16) 0.0236(6) Uani 1 1 d . A .
H70 H 0.4211 0.0239 0.2865 0.028 Uiso 1 1 calc R . .
C71 C 0.3746(2) 0.03779(17) 0.18444(16) 0.0245(7) Uani 1 1 d . . .
C72 C 0.3704(2) 0.08979(16) 0.11705(16) 0.0222(6) Uani 1 1 d . A .
H72 H 0.3388 0.0774 0.0787 0.027 Uiso 1 1 calc R . .
C73 C 0.4117(2) 0.15986(16) 0.10430(14) 0.0175(6) Uani 1 1 d . . .
C74 C 0.5166(2) 0.14097(17) 0.29212(14) 0.0189(6) Uani 1 1 d . . .
H74 H 0.5023 0.2017 0.2896 0.023 Uiso 1 1 calc R . .
C75 C 0.6336(2) 0.1099(2) 0.28456(16) 0.0298(7) Uani 1 1 d . . .
H75A H 0.6592 0.1401 0.2396 0.045 Uiso 1 1 calc R . .
H75B H 0.6495 0.0511 0.2835 0.045 Uiso 1 1 calc R . .
H75C H 0.6669 0.1187 0.3257 0.045 Uiso 1 1 calc R . .
C76 C 0.4791(2) 0.10142(19) 0.36675(15) 0.0280(7) Uani 1 1 d . . .
H76A H 0.4037 0.1167 0.3700 0.042 Uiso 1 1 calc R . .
H76B H 0.5078 0.1208 0.4043 0.042 Uiso 1 1 calc R . .
H76C H 0.5018 0.0415 0.3736 0.042 Uiso 1 1 calc R . .
C80 C 0.4039(2) 0.21387(17) 0.02870(14) 0.0192(6) Uani 1 1 d . A .
H80 H 0.4195 0.2675 0.0320 0.023 Uiso 1 1 calc R . .
C81 C 0.4831(2) 0.17481(18) -0.02458(15) 0.0267(7) Uani 1 1 d . . .
H81A H 0.4735 0.2092 -0.0731 0.040 Uiso 1 1 calc R A .
H81B H 0.4733 0.1199 -0.0255 0.040 Uiso 1 1 calc R . .
H81C H 0.5529 0.1705 -0.0091 0.040 Uiso 1 1 calc R . .
C82 C 0.2957(2) 0.23165(17) -0.00092(15) 0.0235(6) Uani 1 1 d . . .
H82A H 0.2907 0.2735 -0.0455 0.035 Uiso 1 1 calc R A .
H82B H 0.2447 0.2517 0.0350 0.035 Uiso 1 1 calc R . .
H82C H 0.2823 0.1811 -0.0112 0.035 Uiso 1 1 calc R . .
C100 C 0.2506(3) 0.1660(2) -0.19077(18) 0.0409(9) Uani 1 1 d . . .
H10A H 0.2978 0.1476 -0.2293 0.061 Uiso 1 1 calc R . .
H10B H 0.2857 0.1922 -0.1617 0.061 Uiso 1 1 calc R . .
H10C H 0.1899 0.2057 -0.2122 0.061 Uiso 1 1 calc R . .
C101 C 0.1376(3) 0.0296(2) -0.18601(18) 0.0402(9) Uani 1 1 d . . .
H10D H 0.0763 0.0704 -0.2052 0.060 Uiso 1 1 calc R . .
H10E H 0.1167 -0.0179 -0.1550 0.060 Uiso 1 1 calc R . .
H10F H 0.1817 0.0119 -0.2262 0.060 Uiso 1 1 calc R . .
C102 C 0.3243(3) 0.0005(2) -0.09160(19) 0.0429(9) Uani 1 1 d . . .
H10G H 0.3697 -0.0202 -0.1300 0.064 Uiso 1 1 calc R . .
H10H H 0.3019 -0.0454 -0.0591 0.064 Uiso 1 1 calc R . .
H10I H 0.3615 0.0269 -0.0643 0.064 Uiso 1 1 calc R . .
C103 C -0.0821(3) 0.1251(2) -0.0625(2) 0.0517(10) Uani 1 1 d . . .
H10J H -0.1463 0.1594 -0.0472 0.078 Uiso 1 1 calc R . .
H10K H -0.0776 0.0678 -0.0383 0.078 Uiso 1 1 calc R . .
H10L H -0.0812 0.1294 -0.1150 0.078 Uiso 1 1 calc R . .
C104 C 0.0200(3) 0.27003(18) -0.08165(17) 0.0341(8) Uani 1 1 d . . .
H10M H 0.0253 0.2751 -0.1343 0.051 Uiso 1 1 calc R . .
H10N H 0.0761 0.2897 -0.0656 0.051 Uiso 1 1 calc R . .
H10O H -0.0464 0.3031 -0.0682 0.051 Uiso 1 1 calc R . .
C105 C 0.0325(3) 0.1471(2) 0.06171(16) 0.0372(8) Uani 1 1 d . . .
H10P H 0.0927 0.1642 0.0746 0.056 Uiso 1 1 calc R . .
H10Q H 0.0370 0.0891 0.0837 0.056 Uiso 1 1 calc R . .
H10R H -0.0304 0.1806 0.0795 0.056 Uiso 1 1 calc R . .
C77 C 0.3324(3) -0.03990(19) 0.2011(2) 0.0240(9) Uani 0.909(7) 1 d PD A 1
H77 H 0.2915 -0.0401 0.2476 0.029 Uiso 0.909(7) 1 calc PR A 1
C78 C 0.4218(5) -0.1159(8) 0.2121(7) 0.0303(9) Uani 0.909(7) 1 d PD A 1
H78A H 0.3943 -0.1656 0.2255 0.045 Uiso 0.909(7) 1 calc PR A 1
H78B H 0.4650 -0.1133 0.2508 0.045 Uiso 0.909(7) 1 calc PR A 1
H78C H 0.4633 -0.1173 0.1672 0.045 Uiso 0.909(7) 1 calc PR A 1
C79 C 0.2627(3) -0.0465(2) 0.1444(2) 0.0440(13) Uani 0.909(7) 1 d PD A 1
H79A H 0.2366 -0.0967 0.1600 0.066 Uiso 0.909(7) 1 calc PR A 1
H79B H 0.3016 -0.0484 0.0985 0.066 Uiso 0.909(7) 1 calc PR A 1
H79C H 0.2047 0.0014 0.1381 0.066 Uiso 0.909(7) 1 calc PR A 1
C83 C 0.358(2) -0.051(2) 0.167(2) 0.020(9) Uiso 0.091(7) 1 d PD A 2
H83 H 0.3619 -0.0544 0.1150 0.024 Uiso 0.091(7) 1 calc PR A 2
C84 C 0.433(5) -0.120(8) 0.215(7) 0.0303(9) Uani 0.091(7) 1 d PD A 2
H84A H 0.4189 -0.1733 0.2126 0.045 Uiso 0.091(7) 1 calc PR A 2
H84B H 0.4239 -0.1123 0.2653 0.045 Uiso 0.091(7) 1 calc PR A 2
H84C H 0.5039 -0.1189 0.1983 0.045 Uiso 0.091(7) 1 calc PR A 2
C85 C 0.251(2) -0.041(2) 0.2018(17) 0.023(9) Uiso 0.091(7) 1 d PD A 2
H85A H 0.2264 -0.0915 0.2040 0.034 Uiso 0.091(7) 1 calc PR A 2
H85B H 0.2048 0.0054 0.1730 0.034 Uiso 0.091(7) 1 calc PR A 2
H85C H 0.2535 -0.0317 0.2509 0.034 Uiso 0.091(7) 1 calc PR A 2

loop_
_atom_site_aniso_label
_atom_site_aniso_U_11
_atom_site_aniso_U_22
_atom_site_aniso_U_33
_atom_site_aniso_U_23
_atom_site_aniso_U_13
_atom_site_aniso_U_12
Sn1 0.01109(10) 0.01697(10) 0.01120(9) -0.00165(7) 0.00093(7) -0.00270(7)
O1 0.0395(13) 0.0280(12) 0.0252(11) -0.0094(9) -0.0024(10) -0.0043(10)
Si1 0.0335(5) 0.0292(5) 0.0245(4) -0.0111(4) -0.0035(4) -0.0079(4)
C1 0.0122(13) 0.0127(13) 0.0148(13) -0.0052(11) -0.0019(10) 0.0004(10)
Sn2 0.01043(9) 0.01870(10) 0.01114(9) -0.00246(7) 0.00048(7) -0.00385(7)
Si2 0.0354(5) 0.0208(4) 0.0257(4) -0.0057(4) -0.0039(4) -0.0080(4)
C2 0.0155(14) 0.0151(14) 0.0190(14) -0.0048(11) 0.0031(11) -0.0037(11)
C3 0.0095(13) 0.0187(14) 0.0288(16) -0.0085(12) -0.0014(12) -0.0031(11)
C4 0.0148(14) 0.0169(14) 0.0209(14) -0.0084(12) -0.0055(11) 0.0019(11)
C5 0.0149(13) 0.0117(13) 0.0155(13) -0.0050(11) -0.0037(11) 0.0021(11)
C6 0.0209(15) 0.0149(14) 0.0138(13) -0.0042(11) -0.0052(11) 0.0027(11)
C7 0.0220(15) 0.0171(14) 0.0124(13) 0.0014(11) -0.0002(11) -0.0014(12)
C8 0.0156(14) 0.0168(14) 0.0169(14) -0.0038(11) 0.0020(11) -0.0051(11)
C9 0.0170(14) 0.0130(13) 0.0134(13) -0.0033(11) -0.0004(11) -0.0012(11)
C10 0.0126(13) 0.0112(13) 0.0132(13) -0.0051(10) -0.0018(10) 0.0015(10)
C11 0.0096(12) 0.0152(13) 0.0091(12) -0.0028(10) -0.0007(10) -0.0021(10)
C12 0.0127(13) 0.0140(13) 0.0067(12) -0.0004(10) -0.0023(10) -0.0015(11)
C13 0.0149(14) 0.0135(13) 0.0157(14) -0.0041(11) -0.0001(11) 0.0001(11)
C14 0.0143(14) 0.0207(15) 0.0136(13) -0.0024(11) 0.0037(11) -0.0028(11)
C15 0.0187(14) 0.0146(14) 0.0148(13) 0.0000(11) 0.0020(11) -0.0057(11)
C16 0.0143(13) 0.0118(13) 0.0114(13) -0.0006(10) -0.0022(10) -0.0014(11)
C17 0.0117(13) 0.0136(13) 0.0119(13) -0.0027(10) 0.0039(10) -0.0013(10)
C18 0.0138(13) 0.0130(13) 0.0109(13) -0.0026(10) 0.0032(10) -0.0017(11)
C19 0.0161(14) 0.0125(13) 0.0133(13) 0.0001(10) 0.0000(11) 0.0014(11)
C21 0.0159(14) 0.0166(14) 0.0159(14) -0.0044(11) -0.0005(11) -0.0037(11)
C20 0.0196(14) 0.0139(13) 0.0126(13) -0.0032(11) 0.0029(11) -0.0044(11)
C22 0.0154(14) 0.0156(13) 0.0111(13) -0.0034(11) 0.0017(11) -0.0019(11)
C23 0.0195(14) 0.0118(13) 0.0188(14) -0.0035(11) -0.0042(11) -0.0024(11)
C24 0.0190(15) 0.0205(15) 0.0259(16) -0.0053(12) -0.0052(12) -0.0022(12)
C25 0.0291(16) 0.0198(15) 0.0183(15) -0.0037(12) -0.0065(12) -0.0045(13)
C29 0.0179(14) 0.0141(13) 0.0158(14) -0.0012(11) -0.0054(11) -0.0034(11)
C28 0.0305(18) 0.0272(17) 0.0314(18) 0.0003(14) 0.0029(14) -0.0156(14)
C27 0.0311(18) 0.0129(15) 0.0416(19) -0.0047(13) 0.0008(15) -0.0038(13)
C26 0.0198(15) 0.0166(14) 0.0202(14) -0.0019(11) -0.0067(12) -0.0032(12)
C30 0.0286(17) 0.0204(15) 0.0169(14) -0.0019(12) -0.0047(12) -0.0032(13)
C31 0.0211(16) 0.0249(16) 0.0285(17) 0.0032(13) -0.0127(13) -0.0050(13)
C32 0.0141(13) 0.0133(13) 0.0126(13) 0.0002(10) 0.0042(11) -0.0032(11)
C33 0.0170(14) 0.0158(14) 0.0131(13) -0.0011(11) 0.0028(11) -0.0047(11)
C34 0.0205(15) 0.0156(14) 0.0156(14) 0.0013(11) -0.0014(11) 0.0001(12)
C35 0.0221(15) 0.0119(13) 0.0171(14) 0.0000(11) 0.0055(12) -0.0043(11)
C36 0.0244(15) 0.0160(14) 0.0180(14) -0.0045(11) -0.0008(12) -0.0045(12)
C37 0.0179(14) 0.0140(14) 0.0191(14) -0.0002(11) 0.0003(11) -0.0054(11)
C38 0.0237(15) 0.0146(14) 0.0169(14) -0.0032(11) -0.0068(12) 0.0029(12)
C39 0.054(2) 0.0221(16) 0.0215(16) -0.0071(13) -0.0049(15) -0.0019(15)
C40 0.0279(18) 0.0321(18) 0.049(2) -0.0219(16) -0.0031(16) -0.0068(15)
C41 0.0255(16) 0.0116(13) 0.0179(14) 0.0014(11) 0.0042(12) -0.0009(12)
C42 0.0260(16) 0.0165(15) 0.0282(16) -0.0045(13) -0.0005(13) 0.0009(12)
C43 0.0264(17) 0.0146(15) 0.0324(17) -0.0031(13) 0.0051(13) -0.0019(12)
C44 0.0291(17) 0.0159(15) 0.0329(17) -0.0079(13) -0.0112(14) -0.0005(13)
C45 0.030(2) 0.054(2) 0.071(3) -0.013(2) -0.0130(19) -0.0155(18)
C46 0.055(2) 0.0295(18) 0.0310(18) -0.0091(15) -0.0208(17) -0.0004(17)
C47 0.0111(13) 0.0141(13) 0.0079(12) 0.0009(10) -0.0014(10) -0.0026(10)
C48 0.0137(13) 0.0133(13) 0.0059(12) 0.0008(10) -0.0038(10) -0.0006(10)
C49 0.0125(13) 0.0148(13) 0.0142(13) -0.0021(11) -0.0004(10) -0.0057(11)
C50 0.0110(13) 0.0220(15) 0.0109(13) -0.0027(11) 0.0018(10) -0.0005(11)
C51 0.0176(14) 0.0142(13) 0.0120(13) -0.0045(11) -0.0010(11) -0.0003(11)
C52 0.0147(13) 0.0141(13) 0.0084(12) -0.0009(10) -0.0041(10) -0.0032(11)
C53 0.0098(12) 0.0140(13) 0.0126(13) -0.0050(10) 0.0027(10) -0.0042(10)
C54 0.0109(13) 0.0148(13) 0.0117(13) -0.0004(10) -0.0001(10) -0.0031(11)
C55 0.0149(13) 0.0125(13) 0.0165(14) -0.0003(11) -0.0024(11) -0.0005(11)
C56 0.0126(13) 0.0157(14) 0.0162(13) -0.0058(11) -0.0004(11) -0.0007(11)
C57 0.0173(14) 0.0175(14) 0.0126(13) -0.0038(11) -0.0043(11) -0.0010(11)
C58 0.0114(13) 0.0132(13) 0.0148(13) -0.0027(11) -0.0009(10) -0.0011(11)
C59 0.0202(14) 0.0149(14) 0.0130(13) -0.0025(11) -0.0018(11) -0.0017(11)
C60 0.0246(16) 0.0261(16) 0.0164(14) -0.0024(12) -0.0058(12) -0.0007(13)
C61 0.0268(17) 0.0350(18) 0.0165(15) 0.0012(13) 0.0010(13) -0.0078(14)
C62 0.0214(15) 0.0146(14) 0.0178(14) -0.0064(11) -0.0031(12) 0.0036(11)
C63 0.0378(19) 0.0247(16) 0.0201(15) -0.0117(13) 0.0006(14) -0.0010(14)
C64 0.040(2) 0.0202(16) 0.0358(18) -0.0154(14) 0.0051(15) -0.0084(14)
C65 0.0174(14) 0.0178(14) 0.0122(13) -0.0055(11) -0.0040(11) -0.0009(11)
C66 0.0255(18) 0.0211(17) 0.063(2) -0.0034(16) -0.0205(17) 0.0015(14)
C67 0.049(2) 0.0193(16) 0.0220(16) 0.0003(13) 0.0000(15) 0.0028(15)
C68 0.0128(13) 0.0126(13) 0.0172(14) -0.0021(11) -0.0005(11) -0.0021(11)
C69 0.0153(14) 0.0163(14) 0.0168(14) -0.0003(11) -0.0010(11) -0.0029(11)
C70 0.0252(16) 0.0196(15) 0.0224(15) 0.0056(12) -0.0047(13) -0.0055(13)
C71 0.0255(16) 0.0168(15) 0.0313(17) 0.0011(13) -0.0049(13) -0.0088(13)
C72 0.0247(16) 0.0160(14) 0.0285(16) -0.0050(12) -0.0114(13) -0.0058(12)
C73 0.0191(14) 0.0152(14) 0.0177(14) -0.0013(11) -0.0029(11) -0.0040(11)
C74 0.0217(15) 0.0175(14) 0.0159(14) 0.0007(11) -0.0036(12) -0.0038(12)
C75 0.0266(17) 0.0375(19) 0.0225(16) -0.0006(14) -0.0088(13) -0.0036(14)
C76 0.0345(18) 0.0302(17) 0.0181(15) 0.0016(13) -0.0025(13) -0.0096(14)
C80 0.0252(16) 0.0176(14) 0.0166(14) -0.0042(11) -0.0056(12) -0.0059(12)
C81 0.0340(18) 0.0269(16) 0.0200(15) -0.0070(13) -0.0035(13) -0.0054(14)
C82 0.0309(17) 0.0193(15) 0.0220(15) -0.0036(12) -0.0103(13) -0.0063(13)
C100 0.045(2) 0.045(2) 0.035(2) -0.0055(16) -0.0025(17) -0.0156(18)
C101 0.045(2) 0.050(2) 0.0352(19) -0.0218(17) 0.0015(16) -0.0182(18)
C102 0.047(2) 0.036(2) 0.046(2) -0.0160(17) -0.0114(18) 0.0009(17)
C103 0.044(2) 0.042(2) 0.074(3) -0.009(2) -0.014(2) -0.0178(18)
C104 0.048(2) 0.0275(17) 0.0287(18) -0.0041(14) -0.0099(16) -0.0106(16)
C105 0.056(2) 0.0268(18) 0.0269(18) -0.0049(14) 0.0067(16) -0.0088(16)
C77 0.033(2) 0.0170(17) 0.024(2) -0.0020(15) -0.0040(17) -0.0115(15)
C78 0.040(3) 0.020(2) 0.030(2) -0.0029(15) -0.001(3) -0.009(2)
C79 0.056(3) 0.031(2) 0.052(3) 0.0041(19) -0.023(2) -0.027(2)
C84 0.040(3) 0.020(2) 0.030(2) -0.0029(15) -0.001(3) -0.009(2)

loop_
_atom_type_symbol
_atom_type_description
_atom_type_scat_dispersion_real
_atom_type_scat_dispersion_imag
_atom_type_scat_source
C C 0.0033 0.0016 'International Tables Vol C Tables 4.2.6.8 and 6.1.1.4'
H H 0.0000 0.0000 'International Tables Vol C Tables 4.2.6.8 and 6.1.1.4'
Sn Sn -0.6537 1.4246 'International Tables Vol C Tables 4.2.6.8 and 6.1.1.4'
O O 0.0106 0.0060 'International Tables Vol C Tables 4.2.6.8 and 6.1.1.4'
Si Si 0.0817 0.0704 'International Tables Vol C Tables 4.2.6.8 and 6.1.1.4'

loop_
_geom_angle_atom_site_label_1
_geom_angle_atom_site_label_2
_geom_angle_atom_site_label_3
_geom_angle
C1 Sn1 C11 97.80(9)
C1 Sn1 Sn2 85.74(7)
C11 Sn1 Sn2 133.49(6)
Si1 O1 Si2 148.81(14)
O1 Si1 C102 106.72(14)
O1 Si1 C100 110.06(14)
C102 Si1 C100 110.04(17)
O1 Si1 C101 109.07(14)
C102 Si1 C101 111.21(16)
C100 Si1 C101 109.69(16)
C2 C1 C10 118.8(2)
C2 C1 Sn1 120.02(19)
C10 C1 Sn1 120.60(18)
C9 Sn2 C47 98.86(9)
C9 Sn2 Sn1 85.80(7)
C47 Sn2 Sn1 131.26(6)
O1 Si2 C105 107.88(14)
O1 Si2 C104 109.02(14)
C105 Si2 C104 110.82(14)
O1 Si2 C103 109.53(15)
C105 Si2 C103 109.73(18)
C104 Si2 C103 109.82(16)
C1 C2 C3 122.4(2)
C4 C3 C2 119.8(2)
C3 C4 C5 120.9(2)
C4 C5 C6 121.4(2)
C4 C5 C10 119.8(2)
C6 C5 C10 118.8(2)
C7 C6 C5 121.1(2)
C6 C7 C8 119.9(2)
C9 C8 C7 122.1(2)
C8 C9 C10 118.8(2)
C8 C9 Sn2 119.33(19)
C10 C9 Sn2 120.97(18)
C9 C10 C5 119.3(2)
C9 C10 C1 122.4(2)
C5 C10 C1 118.3(2)
C16 C11 C12 119.5(2)
C16 C11 Sn1 115.14(17)
C12 C11 Sn1 124.60(18)
C13 C12 C11 118.5(2)
C13 C12 C17 117.0(2)
C11 C12 C17 124.0(2)
C14 C13 C12 121.6(2)
C15 C14 C13 119.7(2)
C14 C15 C16 120.2(2)
C15 C16 C11 120.2(2)
C15 C16 C32 117.7(2)
C11 C16 C32 122.0(2)
C18 C17 C22 119.7(2)
C18 C17 C12 121.6(2)
C22 C17 C12 118.2(2)
C19 C18 C17 118.9(2)
C19 C18 C23 118.7(2)
C17 C18 C23 122.4(2)
C20 C19 C18 122.5(2)
C22 C21 C20 122.6(2)
C19 C20 C21 117.7(2)
C19 C20 C26 122.4(2)
C21 C20 C26 119.9(2)
C21 C22 C17 118.6(2)
C21 C22 C29 119.6(2)
C17 C22 C29 121.8(2)
C18 C23 C24 111.9(2)
C18 C23 C25 111.7(2)
C24 C23 C25 109.0(2)
C22 C29 C30 111.3(2)
C22 C29 C31 113.2(2)
C30 C29 C31 110.0(2)
C28 C26 C27 111.4(2)
C28 C26 C20 110.9(2)
C27 C26 C20 112.2(2)
C37 C32 C33 119.7(2)
C37 C32 C16 121.3(2)
C33 C32 C16 118.9(2)
C34 C33 C32 118.6(2)
C34 C33 C38 119.4(2)
C32 C33 C38 122.0(2)
C35 C34 C33 122.4(3)
C36 C35 C34 117.8(2)
C36 C35 C41 122.4(2)
C34 C35 C41 119.8(2)
C35 C36 C37 122.2(2)
C36 C37 C32 119.3(2)
C36 C37 C44 119.3(2)
C32 C37 C44 121.3(2)
C40 C38 C39 111.1(3)
C40 C38 C33 112.0(2)
C39 C38 C33 111.7(2)
C43 C41 C42 109.7(2)
C43 C41 C35 114.0(2)
C42 C41 C35 111.2(2)
C37 C44 C45 110.1(3)
C37 C44 C46 112.8(3)
C45 C44 C46 111.1(3)
C48 C47 C52 119.4(2)
C48 C47 Sn2 115.18(17)
C52 C47 Sn2 125.26(18)
C49 C48 C47 120.5(2)
C49 C48 C53 118.6(2)
C47 C48 C53 120.6(2)
C50 C49 C48 120.0(2)
C51 C50 C49 119.8(2)
C50 C51 C52 121.6(2)
C51 C52 C47 118.5(2)
C51 C52 C68 117.5(2)
C47 C52 C68 123.7(2)
C54 C53 C58 120.1(2)
C54 C53 C48 122.1(2)
C58 C53 C48 117.7(2)
C55 C54 C53 118.7(2)
C55 C54 C59 120.2(2)
C53 C54 C59 121.1(2)
C56 C55 C54 122.6(2)
C55 C56 C57 117.8(2)
C55 C56 C62 119.8(2)
C57 C56 C62 122.4(2)
C56 C57 C58 121.8(2)
C57 C58 C53 119.0(2)
C57 C58 C65 119.5(2)
C53 C58 C65 121.5(2)
C61 C59 C54 110.2(2)
C61 C59 C60 110.9(2)
C54 C59 C60 112.9(2)
C56 C62 C64 111.1(2)
C56 C62 C63 113.5(2)
C64 C62 C63 110.1(2)
C58 C65 C66 110.6(2)
C58 C65 C67 112.3(2)
C66 C65 C67 111.2(2)
C73 C68 C69 119.4(2)
C73 C68 C52 121.4(2)
C69 C68 C52 119.0(2)
C70 C69 C68 118.7(2)
C70 C69 C74 119.5(2)
C68 C69 C74 121.7(2)
C69 C70 C71 122.8(3)
C70 C71 C72 117.9(3)
C70 C71 C77 118.2(3)
C72 C71 C77 123.9(3)
C70 C71 C83 133.9(12)
C72 C71 C83 104.4(12)
C71 C72 C73 121.6(3)
C72 C73 C68 119.5(2)
C72 C73 C80 118.4(2)
C68 C73 C80 122.1(2)
C69 C74 C76 113.4(2)
C69 C74 C75 110.8(2)
C76 C74 C75 109.2(2)
C73 C80 C82 112.1(2)
C73 C80 C81 111.4(2)
C82 C80 C81 109.5(2)
C79 C77 C71 114.5(3)
C79 C77 C78 109.3(7)
C71 C77 C78 109.7(6)
C85 C83 C84 110(3)
C85 C83 C71 93(2)
C84 C83 C71 107(8)

loop_
_geom_bond_atom_site_label_1
_geom_bond_atom_site_label_2
_geom_bond_distance
Sn1 C1 2.185(3)
Sn1 C11 2.187(2)
Sn1 Sn2 2.7688(2)
O1 Si1 1.630(2)
O1 Si2 1.634(2)
Si1 C102 1.853(3)
Si1 C100 1.857(3)
Si1 C101 1.859(3)
C1 C2 1.378(4)
C1 C10 1.442(4)
Sn2 C9 2.186(3)
Sn2 C47 2.190(2)
Si2 C105 1.852(3)
Si2 C104 1.855(3)
Si2 C103 1.856(4)
C2 C3 1.404(4)
C3 C4 1.361(4)
C4 C5 1.412(4)
C5 C6 1.418(4)
C5 C10 1.434(3)
C6 C7 1.359(4)
C7 C8 1.407(4)
C8 C9 1.378(4)
C9 C10 1.427(4)
C11 C16 1.405(3)
C11 C12 1.411(3)
C12 C13 1.399(4)
C12 C17 1.504(3)
C13 C14 1.384(4)
C14 C15 1.383(4)
C15 C16 1.397(4)
C16 C32 1.504(3)
C17 C18 1.409(4)
C17 C22 1.418(4)
C18 C19 1.396(4)
C18 C23 1.521(3)
C19 C20 1.382(4)
C21 C22 1.391(4)
C21 C20 1.395(4)
C20 C26 1.524(4)
C22 C29 1.530(4)
C23 C24 1.528(4)
C23 C25 1.534(4)
C29 C30 1.533(4)
C29 C31 1.534(4)
C28 C26 1.515(4)
C27 C26 1.522(4)
C32 C37 1.406(4)
C32 C33 1.413(4)
C33 C34 1.398(4)
C33 C38 1.528(4)
C34 C35 1.395(4)
C35 C36 1.384(4)
C35 C41 1.531(4)
C36 C37 1.395(4)
C37 C44 1.515(4)
C38 C40 1.514(4)
C38 C39 1.517(4)
C41 C43 1.523(4)
C41 C42 1.526(4)
C44 C45 1.522(5)
C44 C46 1.532(4)
C47 C48 1.407(3)
C47 C52 1.410(3)
C48 C49 1.390(3)
C48 C53 1.510(3)
C49 C50 1.387(3)
C50 C51 1.380(4)
C51 C52 1.402(4)
C52 C68 1.500(3)
C53 C54 1.402(3)
C53 C58 1.407(3)
C54 C55 1.390(3)
C54 C59 1.525(3)
C55 C56 1.390(4)
C56 C57 1.390(4)
C56 C62 1.518(3)
C57 C58 1.396(3)
C58 C65 1.526(4)
C59 C61 1.525(4)
C59 C60 1.531(4)
C62 C64 1.523(4)
C62 C63 1.531(4)
C65 C66 1.527(4)
C65 C67 1.528(4)
C68 C73 1.403(4)
C68 C69 1.420(4)
C69 C70 1.381(4)
C69 C74 1.520(4)
C70 C71 1.389(4)
C71 C72 1.390(4)
C71 C77 1.524(4)
C71 C83 1.68(3)
C72 C73 1.399(4)
C73 C80 1.527(4)
C74 C76 1.533(4)
C74 C75 1.534(4)
C80 C82 1.531(4)
C80 C81 1.539(4)
C77 C79 1.510(5)
C77 C78 1.535(8)
C83 C85 1.508(19)
C83 C84 1.53(2)
